data_2008164
loop_
_publ_author_name
'Bolte, Michael'
'Monz, Sabine'
'Wagner, Kerstin'

_publ_section_title
;
 Three 3-arylsulfonyl-1,3-oxazolidines
;
_journal_issue 2
_journal_name_full 'Acta Crystallographica Section C'
_journal_page_first 222
_journal_page_last 226
_journal_paper_doi 10.1107/S010827019801258X
_journal_volume 55
_journal_year 1999
_chemical_formula_sum 'C29 H33 N O6 S'
_chemical_formula_weight 523.62
_chemical_name_systematic
;
[2S,2(1R),4R]-2-[1-(3-ethoxy-3-oxo)-1-hydroxy-1-phenylpropyl]-2-ethyl-
3-tosyl-4-phenyl-1,3-oxazolidine
;
_space_group_IT_number 19
_symmetry_cell_setting orthorhombic
_symmetry_space_group_name_Hall 'P 2ac 2ab'
_symmetry_space_group_name_H-M 'P 21 21 21'
_audit_creation_method SHELXL97
_cell_angle_alpha 90.00
_cell_angle_beta 90.00
_cell_angle_gamma 90.00
_cell_formula_units_Z 4
_cell_length_a 8.9010(10)
_cell_length_b 11.935(2)
_cell_length_c 25.898(2)
_cell_measurement_reflns_used 25
_cell_measurement_temperature 293(2)
_cell_measurement_theta_max 40
_cell_measurement_theta_min 35
_cell_volume 2751.2(6)
_computing_cell_refinement SDP
_computing_data_collection 'SDP (Enraf-Nonius, 1985)'
_computing_data_reduction SDP
_computing_molecular_graphics 'XP in SHELXTL-Plus (Sheldrick, 1991)'
_computing_structure_refinement 'SHELXL97 (Sheldrick, 1997)'
_computing_structure_solution 'SHELXS86 (Sheldrick, 1990)'
_diffrn_ambient_temperature 293(2)
_diffrn_measured_fraction_theta_full 0.999
_diffrn_measured_fraction_theta_max 0.999
_diffrn_measurement_device_type 'Enraf-Nonius CAD-4 4-circle'
_diffrn_measurement_method \w
_diffrn_radiation_monochromator graphite
_diffrn_radiation_source 'fine-focus sealed tube'
_diffrn_radiation_type CuK\a
_diffrn_radiation_wavelength 1.54180
_diffrn_reflns_av_R_equivalents 0.000
_diffrn_reflns_av_sigmaI/netI 0.025
_diffrn_reflns_limit_h_max 10
_diffrn_reflns_limit_h_min -9
_diffrn_reflns_limit_k_max 14
_diffrn_reflns_limit_k_min 0
_diffrn_reflns_limit_l_max 30
_diffrn_reflns_limit_l_min 0
_diffrn_reflns_number 4256
_diffrn_reflns_theta_full 65.04
_diffrn_reflns_theta_max 65.04
_diffrn_reflns_theta_min 3.41
_diffrn_standards_decay_% 10.50
_diffrn_standards_interval_time 92
_diffrn_standards_number 3
_exptl_absorpt_coefficient_mu 1.395
_exptl_absorpt_correction_T_max 0.768
_exptl_absorpt_correction_T_min 0.542
_exptl_absorpt_correction_type 'empirical, measuring nine \y-scans (North et al., 1968)'
_exptl_crystal_colour colourless
_exptl_crystal_density_diffrn 1.264
_exptl_crystal_density_method 'not measured'
_exptl_crystal_description block
_exptl_crystal_F_000 1112
_exptl_crystal_size_max 0.5
_exptl_crystal_size_mid 0.3
_exptl_crystal_size_min 0.2
_refine_diff_density_max 0.280
_refine_diff_density_min -0.216
_refine_ls_abs_structure_details 'Flack (1983)'
_refine_ls_abs_structure_Flack 0.00(2)
_refine_ls_extinction_coef 0.00094(16)
_refine_ls_extinction_method 'SHELXL97 (Sheldrick, 1997)'
_refine_ls_goodness_of_fit_ref 1.048
_refine_ls_hydrogen_treatment 'H atoms: see below'
_refine_ls_matrix_type full
_refine_ls_number_parameters 337
_refine_ls_number_reflns 4256
_refine_ls_number_restraints 0
_refine_ls_restrained_S_all 1.048
_refine_ls_R_factor_all 0.046
_refine_ls_R_factor_gt 0.042
_refine_ls_shift/su_max 0.010
_refine_ls_shift/su_mean 0.000
_refine_ls_structure_factor_coef Fsqd
_refine_ls_weighting_details 'calc w = 1/[\s^2^(Fo^2^)+(0.0497P)^2^+0.7913P] where P=(Fo^2^+2Fc^2^)/3'
_refine_ls_weighting_scheme calc
_refine_ls_wR_factor_ref 0.109
_reflns_number_gt 3905
_reflns_number_total 4256
_reflns_threshold_expression I>2\s(I)
_cod_data_source_file jz1328.cif
_cod_data_source_block 2
_cod_depositor_comments
;
The following automatic conversions were performed:
'_symmetry_cell_setting' value 'Orthorhombic' changed to 'orthorhombic'
according to '/home/saulius/struct/CIF-dictionaries/cif_core.dic'
dictionary named 'cif_core.dic' version 2.4.1 from 2010-06-29.

Automatic conversion script
Id: cif_fix_enum 1527 2010-12-29 10:47:43Z saulius 
;
_cod_database_code 2008164
_cod_database_fobs_code 2008164

loop_
_symmetry_equiv_pos_as_xyz
'x, y, z'
'-x+1/2, -y, z+1/2'
'-x, y+1/2, -z+1/2'
'x+1/2, -y+1/2, -z'

loop_
_atom_site_label
_atom_site_fract_x
_atom_site_fract_y
_atom_site_fract_z
_atom_site_U_iso_or_equiv
_atom_site_adp_type
_atom_site_calc_flag
_atom_site_refinement_flags
_atom_site_occupancy
_atom_site_disorder_assembly
_atom_site_disorder_group
_atom_site_type_symbol
O1 0.3598(2) 0.39683(17) 0.18620(7) 0.0674(5) Uani d . 1 . . O
C2 0.3916(3) 0.4120(2) 0.13261(9) 0.0606(6) Uani d . 1 . . C
C21 0.4200(3) 0.5429(2) 0.12691(10) 0.0612(7) Uani d . 1 . . C
C211 0.5763(3) 0.5766(3) 0.14716(11) 0.0652(7) Uani d . 1 . . C
C212 0.6864(4) 0.6171(3) 0.11516(13) 0.0860(10) Uani d . 1 . . C
H212 0.6669 0.6240 0.0800 0.103 Uiso calc R 1 . . H
C213 0.8263(4) 0.6481(4) 0.13403(18) 0.1044(12) Uani d . 1 . . C
H213 0.8989 0.6759 0.1116 0.125 Uiso calc R 1 . . H
C214 0.8577(4) 0.6378(4) 0.18561(17) 0.1033(13) Uani d . 1 . . C
H214 0.9519 0.6571 0.1983 0.124 Uiso calc R 1 . . H
C215 0.7489(4) 0.5987(3) 0.21799(14) 0.0892(10) Uani d . 1 . . C
H215 0.7695 0.5913 0.2530 0.107 Uiso calc R 1 . . H
C216 0.6092(3) 0.5702(3) 0.19966(11) 0.0740(8) Uani d . 1 . . C
H216 0.5355 0.5463 0.2226 0.089 Uiso calc R 1 . . H
O21 0.4031(2) 0.57574(17) 0.07446(7) 0.0760(5) Uani d . 1 . . O
H21O 0.4490 0.5319 0.0558 0.114 Uiso calc R 1 . . H
C22 0.2955(3) 0.6055(3) 0.15590(13) 0.0733(8) Uani d . 1 . . C
H22A 0.1989 0.5807 0.1429 0.088 Uiso calc R 1 . . H
H22B 0.3007 0.5858 0.1922 0.088 Uiso calc R 1 . . H
C23 0.3051(4) 0.7302(3) 0.15081(14) 0.0809(9) Uani d . 1 . . C
O23 0.3887(4) 0.7880(3) 0.17413(16) 0.1466(14) Uani d . 1 . . O
O24 0.2068(3) 0.7718(2) 0.11935(12) 0.1118(10) Uani d . 1 . . O
C25 0.2124(8) 0.8949(4) 0.1122(2) 0.152(2) Uani d . 1 . . C
H25A 0.1783 0.9318 0.1435 0.182 Uiso calc R 1 . . H
H25B 0.3150 0.9181 0.1056 0.182 Uiso calc R 1 . . H
C26 0.1257(9) 0.9246(5) 0.0729(3) 0.191(3) Uani d . 1 . . C
H26A 0.1192 1.0048 0.0714 0.287 Uiso calc R 1 . . H
H26B 0.0271 0.8936 0.0776 0.287 Uiso calc R 1 . . H
H26C 0.1681 0.8969 0.0413 0.287 Uiso calc R 1 . . H
C27 0.2607(4) 0.3717(3) 0.09971(13) 0.0742(8) Uani d . 1 . . C
H27A 0.1795 0.4256 0.1026 0.089 Uiso calc R 1 . . H
H27B 0.2924 0.3704 0.0639 0.089 Uiso calc R 1 . . H
C28 0.2008(4) 0.2574(3) 0.11377(17) 0.0994(12) Uani d . 1 . . C
H28A 0.1167 0.2397 0.0921 0.149 Uiso calc R 1 . . H
H28B 0.1695 0.2574 0.1492 0.149 Uiso calc R 1 . . H
H28C 0.2783 0.2024 0.1089 0.149 Uiso calc R 1 . . H
N3 0.5266(2) 0.3383(2) 0.12538(7) 0.0576(5) Uani d . 1 . . N
S3 0.63509(8) 0.33144(7) 0.07480(3) 0.0689(2) Uani d . 1 . . S
O31 0.5703(3) 0.40311(19) 0.03660(7) 0.0844(6) Uani d . 1 . . O
O32 0.7860(2) 0.3484(2) 0.09037(9) 0.0910(7) Uani d . 1 . . O
C31 0.6224(3) 0.1942(3) 0.05079(9) 0.0659(7) Uani d . 1 . . C
C32 0.4952(4) 0.1596(3) 0.02474(11) 0.0778(9) Uani d . 1 . . C
H32 0.4171 0.2096 0.0186 0.093 Uiso calc R 1 . . H
C33 0.4849(5) 0.0508(3) 0.00791(13) 0.0882(10) Uani d . 1 . . C
H33 0.3993 0.0285 -0.0099 0.106 Uiso calc R 1 . . H
C34 0.5968(4) -0.0261(3) 0.01653(11) 0.0824(9) Uani d . 1 . . C
C341 0.5822(7) -0.1473(3) -0.00041(17) 0.1227(16) Uani d . 1 . . C
H34A 0.4796 -0.1709 0.0031 0.184 Uiso calc R 1 . . H
H34B 0.6452 -0.1936 0.0208 0.184 Uiso calc R 1 . . H
H34C 0.6126 -0.1542 -0.0358 0.184 Uiso calc R 1 . . H
C35 0.7255(4) 0.0116(3) 0.04095(12) 0.0894(11) Uani d . 1 . . C
H35 0.8048 -0.0379 0.0461 0.107 Uiso calc R 1 . . H
C36 0.7390(4) 0.1206(3) 0.05789(11) 0.0819(9) Uani d . 1 . . C
H36 0.8268 0.1441 0.0741 0.098 Uiso calc R 1 . . H
C4 0.5882(3) 0.3021(2) 0.17618(10) 0.0621(7) Uani d . 1 . . C
H4 0.6604 0.3581 0.1884 0.075 Uiso calc R 1 . . H
C41 0.6595(3) 0.1874(3) 0.17871(9) 0.0627(7) Uani d . 1 . . C
C42 0.5813(4) 0.0901(3) 0.16865(11) 0.0711(8) Uani d . 1 . . C
H42 0.4817 0.0944 0.1580 0.085 Uiso calc R 1 . . H
C43 0.6478(5) -0.0130(3) 0.17401(12) 0.0847(9) Uani d . 1 . . C
H43 0.5929 -0.0775 0.1670 0.102 Uiso calc R 1 . . H
C44 0.7924(6) -0.0216(3) 0.18940(15) 0.0992(12) Uani d . 1 . . C
H44 0.8362 -0.0918 0.1936 0.119 Uiso calc R 1 . . H
C45 0.8740(5) 0.0732(4) 0.19883(16) 0.1075(13) Uani d . 1 . . C
H45 0.9741 0.0678 0.2088 0.129 Uiso calc R 1 . . H
C46 0.8067(4) 0.1784(3) 0.19350(13) 0.0854(10) Uani d . 1 . . C
H46 0.8624 0.2428 0.2000 0.103 Uiso calc R 1 . . H
C5 0.4460(4) 0.3101(3) 0.20814(11) 0.0775(9) Uani d . 1 . . C
H5A 0.3913 0.2399 0.2071 0.093 Uiso calc R 1 . . H
H5B 0.4700 0.3272 0.2438 0.093 Uiso calc R 1 . . H

loop_
_atom_site_aniso_label
_atom_site_aniso_U_11
_atom_site_aniso_U_22
_atom_site_aniso_U_33
_atom_site_aniso_U_12
_atom_site_aniso_U_13
_atom_site_aniso_U_23
O1 0.0670(11) 0.0844(13) 0.0509(9) 0.0088(11) 0.0096(9) 0.0158(9)
C2 0.0609(15) 0.0734(16) 0.0477(12) -0.0039(14) 0.0011(12) 0.0126(12)
C21 0.0595(15) 0.0716(17) 0.0524(13) -0.0022(13) -0.0060(12) 0.0115(13)
C211 0.0629(16) 0.0689(17) 0.0637(15) -0.0021(14) 0.0021(13) -0.0022(14)
C212 0.083(2) 0.098(2) 0.077(2) -0.0200(19) 0.0022(17) 0.0020(18)
C213 0.077(2) 0.121(3) 0.115(3) -0.029(2) 0.018(2) -0.008(3)
C214 0.0661(19) 0.134(3) 0.110(3) -0.004(2) -0.009(2) -0.037(3)
C215 0.074(2) 0.115(3) 0.078(2) 0.008(2) -0.0119(17) -0.031(2)
C216 0.0656(18) 0.094(2) 0.0620(16) 0.0052(17) -0.0020(14) -0.0140(16)
O21 0.0895(15) 0.0759(13) 0.0626(10) -0.0054(11) -0.0134(11) 0.0201(10)
C22 0.0637(17) 0.0756(19) 0.0806(19) 0.0049(16) -0.0044(15) 0.0093(16)
C23 0.076(2) 0.080(2) 0.087(2) 0.0042(18) -0.0205(19) -0.0037(17)
O23 0.150(3) 0.099(2) 0.191(3) -0.010(2) -0.086(3) -0.007(2)
O24 0.127(2) 0.0735(15) 0.135(2) 0.0129(14) -0.0633(19) -0.0008(14)
C25 0.203(6) 0.072(3) 0.179(5) 0.021(3) -0.081(5) 0.003(3)
C26 0.239(7) 0.106(4) 0.228(7) 0.005(5) -0.081(7) 0.044(4)
C27 0.0636(17) 0.082(2) 0.0766(18) -0.0091(15) -0.0130(14) 0.0085(16)
C28 0.081(2) 0.105(3) 0.113(3) -0.032(2) -0.019(2) 0.022(2)
N3 0.0577(12) 0.0712(13) 0.0440(10) 0.0009(11) 0.0034(9) 0.0100(10)
S3 0.0689(4) 0.0834(5) 0.0543(3) -0.0075(4) 0.0124(3) 0.0123(3)
O31 0.1100(16) 0.0880(14) 0.0551(11) -0.0003(13) 0.0134(11) 0.0245(11)
O32 0.0645(12) 0.1143(18) 0.0943(15) -0.0226(13) 0.0151(11) 0.0072(13)
C31 0.0725(18) 0.0831(19) 0.0421(12) 0.0092(16) 0.0087(13) 0.0114(13)
C32 0.081(2) 0.091(2) 0.0608(16) 0.0165(19) -0.0097(15) 0.0084(17)
C33 0.100(3) 0.094(3) 0.071(2) 0.004(2) -0.0136(18) -0.0032(18)
C34 0.102(3) 0.092(2) 0.0530(15) 0.013(2) 0.0095(17) 0.0016(15)
C341 0.173(5) 0.094(3) 0.100(3) 0.019(3) 0.010(3) -0.008(2)
C35 0.098(3) 0.111(3) 0.0595(17) 0.037(2) 0.0147(18) 0.0029(19)
C36 0.0722(19) 0.116(3) 0.0575(16) 0.0137(19) 0.0083(14) -0.0066(17)
C4 0.0674(17) 0.0717(17) 0.0473(13) 0.0038(14) -0.0067(12) 0.0013(12)
C41 0.0678(17) 0.0757(18) 0.0446(12) 0.0047(15) -0.0028(12) 0.0013(12)
C42 0.0734(18) 0.082(2) 0.0578(15) -0.0054(17) 0.0049(13) 0.0071(15)
C43 0.105(3) 0.080(2) 0.0692(18) -0.005(2) 0.0128(19) 0.0084(16)
C44 0.129(3) 0.080(2) 0.089(2) 0.026(3) -0.004(2) 0.0010(19)
C45 0.102(3) 0.110(3) 0.110(3) 0.038(3) -0.036(2) -0.016(2)
C46 0.085(2) 0.088(2) 0.084(2) 0.015(2) -0.0247(17) -0.0142(19)
C5 0.094(2) 0.088(2) 0.0508(14) 0.0189(18) 0.0102(15) 0.0142(15)

loop_
_atom_type_symbol
_atom_type_description
_atom_type_scat_dispersion_real
_atom_type_scat_dispersion_imag
_atom_type_scat_source
C C 0.0181 0.0091 'International Tables Vol C Tables 4.2.6.8 and 6.1.1.4'
H H 0.0000 0.0000 'International Tables Vol C Tables 4.2.6.8 and 6.1.1.4'
N N 0.0311 0.0180 'International Tables Vol C Tables 4.2.6.8 and 6.1.1.4'
O O 0.0492 0.0322 'International Tables Vol C Tables 4.2.6.8 and 6.1.1.4'
S S 0.3331 0.5567 'International Tables Vol C Tables 4.2.6.8 and 6.1.1.4'

loop_
_geom_angle_atom_site_label_1
_geom_angle_atom_site_label_2
_geom_angle_atom_site_label_3
_geom_angle
_geom_angle_publ_flag
C5 O1 C2 112.2(2) ?
O1 C2 N3 101.85(19) ?
O1 C2 C27 110.6(2) ?
N3 C2 C27 111.0(2) ?
O1 C2 C21 104.3(2) ?
N3 C2 C21 115.9(2) ?
C27 C2 C21 112.4(2) ?
O21 C21 C22 104.9(2) ?
O21 C21 C211 110.4(2) ?
C22 C21 C211 111.0(2) ?
O21 C21 C2 110.1(2) ?
C22 C21 C2 108.6(2) ?
C211 C21 C2 111.6(2) ?
C212 C211 C216 117.3(3) ?
C212 C211 C21 122.1(3) ?
C216 C211 C21 120.5(3) ?
C211 C212 C213 121.5(3) ?
C214 C213 C212 120.2(4) ?
C215 C214 C213 119.0(3) ?
C214 C215 C216 121.0(3) ?
C215 C216 C211 120.9(3) ?
C23 C22 C21 113.6(3) ?
O23 C23 O24 121.6(3) ?
O23 C23 C22 124.9(3) ?
O24 C23 C22 113.5(3) ?
C23 O24 C25 115.8(3) ?
C26 C25 O24 110.0(5) ?
C28 C27 C2 114.9(3) ?
C4 N3 C2 110.76(19) y
C4 N3 S3 118.53(17) y
C2 N3 S3 127.16(16) y
O32 S3 O31 119.61(15) y
O32 S3 N3 109.01(13) y
O31 S3 N3 106.69(12) y
O32 S3 C31 107.16(15) y
O31 S3 C31 106.69(14) y
N3 S3 C31 107.06(12) y
C36 C31 C32 119.6(3) ?
C36 C31 S3 120.1(2) ?
C32 C31 S3 120.3(2) ?
C33 C32 C31 119.5(3) ?
C32 C33 C34 122.2(3) ?
C33 C34 C35 117.2(3) ?
C33 C34 C341 121.9(4) ?
C35 C34 C341 120.9(4) ?
C36 C35 C34 121.6(3) ?
C31 C36 C35 119.7(3) ?
N3 C4 C41 117.1(2) ?
N3 C4 C5 99.0(2) ?
C41 C4 C5 112.6(2) ?
C46 C41 C42 118.0(3) ?
C46 C41 C4 119.0(3) ?
C42 C41 C4 122.9(3) ?
C43 C42 C41 121.2(3) ?
C44 C43 C42 120.6(4) ?
C43 C44 C45 119.7(4) ?
C44 C45 C46 119.9(4) ?
C41 C46 C45 120.5(4) ?
O1 C5 C4 106.3(2) ?

loop_
_geom_bond_atom_site_label_1
_geom_bond_atom_site_label_2
_geom_bond_site_symmetry_2
_geom_bond_distance
_geom_bond_publ_flag
O1 C5 . 1.409(4) y
O1 C2 . 1.428(3) y
C2 N3 . 1.502(3) y
C2 C27 . 1.521(4) ?
C2 C21 . 1.589(4) ?
C21 O21 . 1.422(3) ?
C21 C22 . 1.533(4) ?
C21 C211 . 1.540(4) ?
C211 C212 . 1.372(4) ?
C211 C216 . 1.393(4) ?
C212 C213 . 1.387(5) ?
C213 C214 . 1.370(6) ?
C214 C215 . 1.363(6) ?
C215 C216 . 1.374(4) ?
C22 C23 . 1.497(4) ?
C23 O23 . 1.180(4) ?
C23 O24 . 1.295(4) ?
O24 C25 . 1.482(5) ?
C25 C26 . 1.326(7) ?
C27 C28 . 1.509(5) ?
N3 C4 . 1.489(3) y
N3 S3 . 1.629(2) y
S3 O32 . 1.417(2) y
S3 O31 . 1.429(2) y
S3 C31 . 1.755(3) y
C31 C36 . 1.373(4) ?
C31 C32 . 1.381(4) ?
C32 C33 . 1.372(5) ?
C33 C34 . 1.373(5) ?
C34 C35 . 1.384(5) ?
C34 C341 . 1.518(5) ?
C35 C36 . 1.378(5) ?
C4 C41 . 1.511(4) ?
C4 C5 . 1.515(4) y
C41 C46 . 1.369(4) ?
C41 C42 . 1.379(4) ?
C42 C43 . 1.372(5) ?
C43 C44 . 1.351(5) ?
C44 C45 . 1.367(6) ?
C45 C46 . 1.397(5) ?

loop_
_geom_hbond_atom_site_label_D
_geom_hbond_atom_site_label_H
_geom_hbond_atom_site_label_A
_geom_hbond_distance_DH
_geom_hbond_distance_HA
_geom_hbond_distance_DA
_geom_hbond_angle_DHA
O21 H21O O31 0.82 1.94 2.724(3) 158.7

loop_
_geom_torsion_atom_site_label_1
_geom_torsion_atom_site_label_2
_geom_torsion_atom_site_label_3
_geom_torsion_atom_site_label_4
_geom_torsion
_geom_torsion_publ_flag
C5 O1 C2 N3 -9.3(3) ?
C5 O1 C2 C27 108.7(3) ?
C5 O1 C2 C21 -130.2(3) ?
O1 C2 C21 O21 -160.5(2) ?
N3 C2 C21 O21 88.5(3) ?
C27 C2 C21 O21 -40.6(3) ?
O1 C2 C21 C22 -46.2(3) ?
N3 C2 C21 C22 -157.2(2) ?
C27 C2 C21 C22 73.7(3) ?
O1 C2 C21 C211 76.5(3) ?
N3 C2 C21 C211 -34.5(3) ?
C27 C2 C21 C211 -163.6(2) ?
O21 C21 C211 C212 -8.7(4) ?
C22 C21 C211 C212 -124.7(3) ?
C2 C21 C211 C212 114.0(3) ?
O21 C21 C211 C216 169.1(3) ?
C22 C21 C211 C216 53.2(4) ?
C2 C21 C211 C216 -68.1(3) ?
C216 C211 C212 C213 1.5(5) ?
C21 C211 C212 C213 179.4(3) ?
C211 C212 C213 C214 0.5(6) ?
C212 C213 C214 C215 -1.2(7) ?
C213 C214 C215 C216 -0.2(6) ?
C214 C215 C216 C211 2.3(6) ?
C212 C211 C216 C215 -2.9(5) ?
C21 C211 C216 C215 179.2(3) ?
O21 C21 C22 C23 -59.1(3) ?
C211 C21 C22 C23 60.2(3) ?
C2 C21 C22 C23 -176.7(3) ?
C21 C22 C23 O23 -78.6(5) ?
C21 C22 C23 O24 104.3(4) ?
O23 C23 O24 C25 3.6(7) ?
C22 C23 O24 C25 -179.2(4) ?
C23 O24 C25 C26 169.0(6) ?
O1 C2 C27 C28 -48.0(4) ?
N3 C2 C27 C28 64.3(4) ?
C21 C2 C27 C28 -164.2(3) ?
O1 C2 N3 C4 -12.0(3) ?
C27 C2 N3 C4 -129.7(2) ?
C21 C2 N3 C4 100.5(2) ?
O1 C2 N3 S3 -170.12(19) ?
C27 C2 N3 S3 72.1(3) ?
C21 C2 N3 S3 -57.6(3) ?
C4 N3 S3 O32 -30.7(3) ?
C2 N3 S3 O32 126.0(2) ?
C4 N3 S3 O31 -161.1(2) ?
C2 N3 S3 O31 -4.5(3) y
C4 N3 S3 C31 84.9(2) ?
C2 N3 S3 C31 -118.4(2) ?
O32 S3 C31 C36 11.0(3) y
O31 S3 C31 C36 140.2(2) ?
N3 S3 C31 C36 -105.8(2) ?
O32 S3 C31 C32 -169.1(2) ?
O31 S3 C31 C32 -39.8(3) ?
N3 S3 C31 C32 74.1(2) ?
C36 C31 C32 C33 2.3(4) ?
S3 C31 C32 C33 -177.6(2) ?
C31 C32 C33 C34 0.7(5) ?
C32 C33 C34 C35 -3.1(5) ?
C32 C33 C34 C341 177.7(3) ?
C33 C34 C35 C36 2.6(5) ?
C341 C34 C35 C36 -178.1(3) ?
C32 C31 C36 C35 -2.8(4) ?
S3 C31 C36 C35 177.1(2) ?
C34 C35 C36 C31 0.3(5) ?
C2 N3 C4 C41 147.3(2) ?
S3 N3 C4 C41 -52.4(3) ?
C2 N3 C4 C5 26.1(3) ?
S3 N3 C4 C5 -173.6(2) ?
N3 C4 C41 C46 121.0(3) ?
C5 C4 C41 C46 -125.2(3) ?
N3 C4 C41 C42 -61.6(3) ?
C5 C4 C41 C42 52.3(3) ?
C46 C41 C42 C43 1.0(4) ?
C4 C41 C42 C43 -176.5(3) ?
C41 C42 C43 C44 0.1(5) ?
C42 C43 C44 C45 -1.2(6) ?
C43 C44 C45 C46 1.2(6) ?
C42 C41 C46 C45 -0.9(5) ?
C4 C41 C46 C45 176.7(3) ?
C44 C45 C46 C41 -0.2(6) ?
C2 O1 C5 C4 26.6(3) ?
N3 C4 C5 O1 -30.8(3) ?
C41 C4 C5 O1 -155.3(2) ?

loop_
_cod_related_entry_id
_cod_related_entry_database
_cod_related_entry_code
1 ChemSpider 21183211
